data_7062149
loop_
_publ_author_name
'Jia, Yuejiao'
'Li, DeChao'
'Wu, Nan'
'Su, Shuai'
'Qie, Shaowen'
'Hu, Ming'

_publ_section_title
;
 Detection of salbutamol and enantioselective sensing of l/d-lysine based
 on a cadmium-based coordination polymer
;
_journal_issue 2
_journal_name_full 'New Journal of Chemistry'
_journal_page_first 674
_journal_page_last 680
_journal_paper_doi 10.1039/D2NJ05079J
_journal_volume 47
_journal_year 2023
_chemical_formula_sum 'C15 H14 Cd0.5 N3 O3'
_chemical_formula_weight 340.49
_space_group_crystal_system monoclinic
_space_group_IT_number 15
_space_group_name_Hall '-C 2yc'
_space_group_name_H-M_alt 'C 1 2/c 1'
_atom_sites_solution_hydrogens geom
_audit_creation_method SHELXL-2014/7
_audit_update_record
;
2018-07-12 deposited with the CCDC.	2022-11-21 downloaded from the CCDC.
;
_cell_angle_alpha 90
_cell_angle_beta 128.656(4)
_cell_angle_gamma 90
_cell_formula_units_Z 8
_cell_length_a 21.3568(10)
_cell_length_b 11.1344(7)
_cell_length_c 14.8894(6)
_cell_measurement_reflns_used 1911
_cell_measurement_temperature 293(2)
_cell_measurement_theta_max 65.1590
_cell_measurement_theta_min 4.7810
_cell_volume 2764.9(3)
_computing_cell_refinement 'CrysAlisPro 1.171.39.35c (Rigaku OD, 2017)'
_computing_data_collection 'CrysAlisPro 1.171.39.35c (Rigaku OD, 2017)'
_computing_data_reduction 'CrysAlisPro 1.171.39.35c (Rigaku OD, 2017)'
_computing_structure_refinement 'SHELXL-2014/7 (Sheldrick, 2014)'
_computing_structure_solution 'SHELXL-2014/7 (Sheldrick, 2014)'
_diffrn_ambient_temperature 293(2)
_diffrn_measured_fraction_theta_full 0.999
_diffrn_measured_fraction_theta_max 0.999
_diffrn_measurement_device_type 'Enhance (Cu) X-ray Source'
_diffrn_radiation_type CuK\a
_diffrn_radiation_wavelength 1.54178
_diffrn_reflns_av_R_equivalents 0.0387
_diffrn_reflns_av_unetI/netI 0.0565
_diffrn_reflns_Laue_measured_fraction_full 0.999
_diffrn_reflns_Laue_measured_fraction_max 0.999
_diffrn_reflns_limit_h_max 23
_diffrn_reflns_limit_h_min -25
_diffrn_reflns_limit_k_max 12
_diffrn_reflns_limit_k_min -13
_diffrn_reflns_limit_l_max 17
_diffrn_reflns_limit_l_min -16
_diffrn_reflns_number 5738
_diffrn_reflns_point_group_measured_fraction_full 0.999
_diffrn_reflns_point_group_measured_fraction_max 0.999
_diffrn_reflns_theta_full 67.240
_diffrn_reflns_theta_max 67.240
_diffrn_reflns_theta_min 4.775
_diffrn_source 'fine-focus sealed X-ray tube'
_exptl_absorpt_coefficient_mu 6.811
_exptl_absorpt_correction_T_max 1.00000
_exptl_absorpt_correction_T_min 0.73999
_exptl_absorpt_correction_type multi-scan
_exptl_absorpt_process_details sadabs
_exptl_crystal_colour white
_exptl_crystal_density_diffrn 1.636
_exptl_crystal_description block
_exptl_crystal_F_000 1384
_exptl_crystal_size_max 0.130
_exptl_crystal_size_mid 0.120
_exptl_crystal_size_min 0.110
_refine_diff_density_max 0.598
_refine_diff_density_min -0.529
_refine_diff_density_rms 0.080
_refine_ls_extinction_method none
_refine_ls_goodness_of_fit_ref 1.070
_refine_ls_hydrogen_treatment constr
_refine_ls_matrix_type full
_refine_ls_number_parameters 197
_refine_ls_number_reflns 2480
_refine_ls_number_restraints 486
_refine_ls_restrained_S_all 1.035
_refine_ls_R_factor_all 0.0595
_refine_ls_R_factor_gt 0.0462
_refine_ls_shift/su_max 0.000
_refine_ls_shift/su_mean 0.000
_refine_ls_structure_factor_coef Fsqd
_refine_ls_weighting_details 'w=1/[\s^2^(Fo^2^)+(0.0493P)^2^+2.4437P] where P=(Fo^2^+2Fc^2^)/3'
_refine_ls_weighting_scheme calc
_refine_ls_wR_factor_gt 0.1065
_refine_ls_wR_factor_ref 0.1151
_reflns_Friedel_coverage 0.000
_reflns_number_gt 2073
_reflns_number_total 2480
_reflns_threshold_expression 'I > 2\s(I)'
_cod_data_source_file d2nj05079j2.cif
_cod_data_source_block 9218
_cod_depositor_comments 'Adding full bibliography for 7062149.cif.'
_cod_original_sg_symbol_H-M 'C 2/c'
_cod_original_formula_sum 'C15 H14 Cd0.50 N3 O3'
_cod_database_code 7062149
_shelx_shelxl_version_number 2014/7
_shelx_space_group_comment
;
The symmetry employed for this shelxl refinement is uniquely defined
by the following loop, which should always be used as a source of
symmetry information in preference to the above space-group names.
They are only intended as comments.
;
_shelx_estimated_absorpt_t_min 0.471
_shelx_estimated_absorpt_t_max 0.521

loop_
_space_group_symop_operation_xyz
'x, y, z'
'-x, y, -z+1/2'
'x+1/2, y+1/2, z'
'-x+1/2, y+1/2, -z+1/2'
'-x, -y, -z'
'x, -y, z-1/2'
'-x+1/2, -y+1/2, -z'
'x+1/2, -y+1/2, z-1/2'

loop_
_atom_site_label
_atom_site_type_symbol
_atom_site_fract_x
_atom_site_fract_y
_atom_site_fract_z
_atom_site_U_iso_or_equiv
_atom_site_adp_type
_atom_site_occupancy
_atom_site_site_symmetry_order
_atom_site_calc_flag
_atom_site_refinement_flags_posn
_atom_site_refinement_flags_adp
_atom_site_refinement_flags_occupancy
_atom_site_disorder_assembly
_atom_site_disorder_group
Cd1 Cd 0.5000 0.33131(5) 0.2500 0.04489(18) Uani 1 2 d S TU P . .
N1 N 0.4025(2) 0.7312(4) 0.5550(3) 0.0459(9) Uani 1 1 d . U . . .
N2 N 0.2864(2) 0.8197(4) 0.4234(3) 0.0481(10) Uani 1 1 d . U . . .
H2 H 0.2454 0.8654 0.3939 0.058 Uiso 1 1 calc R U . . .
N3 N 0.4183(3) 0.8342(4) 0.7363(4) 0.0526(10) Uani 1 1 d . U . . .
O1 O 0.4719(2) 0.4775(4) 0.3282(3) 0.0605(10) Uani 1 1 d . U . . .
O2 O 0.3504(2) 0.4467(4) 0.1667(3) 0.0671(11) Uani 1 1 d . U . . .
O3 O 0.6154(5) 0.6371(8) 0.4813(7) 0.182(4) Uani 1 1 d . U . . .
H3 H 0.5761 0.5929 0.4452 0.272 Uiso 1 1 calc R U . . .
C1 C 0.3975(3) 0.4973(5) 0.2620(4) 0.0477(11) Uani 1 1 d . U . . .
C2 C 0.3641(3) 0.5856(5) 0.2996(4) 0.0452(11) Uani 1 1 d . U . . .
C3 C 0.2891(3) 0.6387(5) 0.2177(4) 0.0486(12) Uani 1 1 d . U . . .
H3A H 0.2604 0.6180 0.1407 0.058 Uiso 1 1 calc R U . . .
C4 C 0.2568(3) 0.7203(5) 0.2476(4) 0.0512(12) Uani 1 1 d . U . . .
H4 H 0.2076 0.7568 0.1923 0.061 Uiso 1 1 calc R U . . .
C5 C 0.3007(3) 0.7463(5) 0.3645(4) 0.0425(11) Uani 1 1 d . U . . .
C6 C 0.3740(3) 0.6915(4) 0.4463(4) 0.0450(11) Uani 1 1 d . U . . .
C7 C 0.4078(3) 0.6129(5) 0.4153(4) 0.0472(11) Uani 1 1 d . U . . .
H7 H 0.4581 0.5794 0.4703 0.057 Uiso 1 1 calc R U . . .
C8 C 0.3487(3) 0.8073(5) 0.5365(4) 0.0471(11) Uani 1 1 d . U . . .
C9 C 0.3565(3) 0.8708(5) 0.6295(5) 0.0486(11) Uani 1 1 d . U . . .
C10 C 0.3048(4) 0.9603(5) 0.6084(5) 0.0653(15) Uani 1 1 d . U . . .
H10 H 0.2618 0.9816 0.5334 0.078 Uiso 1 1 calc R U . . .
C11 C 0.3174(4) 1.0179(6) 0.6997(6) 0.0761(17) Uani 1 1 d . U . . .
H11 H 0.2825 1.0778 0.6876 0.091 Uiso 1 1 calc R U . . .
C12 C 0.3821(4) 0.9862(6) 0.8093(6) 0.0750(17) Uani 1 1 d . U . . .
H12 H 0.3936 1.0272 0.8725 0.090 Uiso 1 1 calc R U . . .
C13 C 0.4300(4) 0.8915(6) 0.8238(5) 0.0664(15) Uani 1 1 d . U . . .
H13 H 0.4721 0.8671 0.8982 0.080 Uiso 1 1 calc R U . . .
C14 C 0.5605(8) 0.8350(13) 0.4107(13) 0.222(7) Uani 1 1 d . U . . .
H14A H 0.5444 0.8192 0.4571 0.333 Uiso 1 1 calc R U . . .
H14B H 0.5139 0.8502 0.3329 0.333 Uiso 1 1 calc R U . . .
H14C H 0.5951 0.9039 0.4404 0.333 Uiso 1 1 calc R U . . .
C15 C 0.6040(9) 0.7293(14) 0.4135(12) 0.195(6) Uani 1 1 d . U . . .
H15A H 0.5747 0.6995 0.3356 0.234 Uiso 1 1 calc R U . . .
H15B H 0.6561 0.7560 0.4390 0.234 Uiso 1 1 calc R U . . .

loop_
_atom_site_aniso_label
_atom_site_aniso_U_11
_atom_site_aniso_U_22
_atom_site_aniso_U_33
_atom_site_aniso_U_23
_atom_site_aniso_U_13
_atom_site_aniso_U_12
Cd1 0.0459(3) 0.0519(3) 0.0357(3) 0.000 0.0249(2) 0.000
N1 0.050(2) 0.047(2) 0.041(2) 0.0042(18) 0.0288(18) 0.0073(19)
N2 0.041(2) 0.052(2) 0.052(2) 0.0102(19) 0.0291(18) 0.0091(19)
N3 0.056(2) 0.055(3) 0.055(2) -0.011(2) 0.039(2) -0.006(2)
O1 0.057(2) 0.073(3) 0.0467(19) -0.0011(18) 0.0305(17) 0.014(2)
O2 0.059(2) 0.082(3) 0.067(2) -0.033(2) 0.043(2) -0.026(2)
O3 0.173(8) 0.137(7) 0.135(6) 0.023(5) 0.048(5) -0.030(5)
C1 0.055(3) 0.051(3) 0.043(2) 0.000(2) 0.034(2) -0.003(2)
C2 0.046(2) 0.048(3) 0.039(2) 0.004(2) 0.025(2) -0.001(2)
C3 0.044(2) 0.058(3) 0.038(2) 0.000(2) 0.023(2) -0.005(2)
C4 0.042(2) 0.058(3) 0.044(2) 0.009(2) 0.022(2) 0.003(2)
C5 0.040(2) 0.046(3) 0.043(2) 0.006(2) 0.027(2) 0.000(2)
C6 0.046(2) 0.049(3) 0.039(2) 0.004(2) 0.027(2) 0.003(2)
C7 0.046(2) 0.056(3) 0.039(2) 0.001(2) 0.026(2) 0.006(2)
C8 0.053(3) 0.047(3) 0.048(2) 0.002(2) 0.035(2) 0.000(2)
C9 0.055(3) 0.044(3) 0.058(3) 0.001(2) 0.041(2) -0.001(2)
C10 0.075(3) 0.057(3) 0.073(3) 0.002(3) 0.051(3) 0.012(3)
C11 0.093(4) 0.063(4) 0.089(4) -0.006(3) 0.065(3) 0.012(3)
C12 0.086(4) 0.077(4) 0.082(4) -0.026(3) 0.062(3) -0.008(3)
C13 0.068(3) 0.075(4) 0.065(3) -0.016(3) 0.045(3) -0.005(3)
C14 0.175(12) 0.224(15) 0.272(16) 0.059(12) 0.143(11) 0.082(11)
C15 0.187(10) 0.176(12) 0.161(10) -0.004(9) 0.079(9) 0.007(10)

loop_
_atom_type_symbol
_atom_type_description
_atom_type_scat_dispersion_real
_atom_type_scat_dispersion_imag
_atom_type_scat_source
C C 0.0181 0.0091 'International Tables Vol C Tables 4.2.6.8 and 6.1.1.4'
H H 0.0000 0.0000 'International Tables Vol C Tables 4.2.6.8 and 6.1.1.4'
N N 0.0311 0.0180 'International Tables Vol C Tables 4.2.6.8 and 6.1.1.4'
O O 0.0492 0.0322 'International Tables Vol C Tables 4.2.6.8 and 6.1.1.4'
Cd Cd 0.1185 4.6533 'International Tables Vol C Tables 4.2.6.8 and 6.1.1.4'

loop_
_geom_angle_atom_site_label_1
_geom_angle_atom_site_label_2
_geom_angle_atom_site_label_3
_geom_angle
_geom_angle_site_symmetry_1
_geom_angle_site_symmetry_3
_geom_angle_publ_flag
O1 Cd1 O1 89.3(2) . 2_655 ?
O1 Cd1 N1 121.30(13) . 6_565 ?
O1 Cd1 N1 84.00(13) 2_655 6_565 ?
O1 Cd1 N1 84.00(13) . 5_666 ?
O1 Cd1 N1 121.30(13) 2_655 5_666 ?
N1 Cd1 N1 146.1(2) 6_565 5_666 ?
O1 Cd1 N3 100.22(14) . 6_565 ?
O1 Cd1 N3 152.78(13) 2_655 6_565 ?
N1 Cd1 N3 69.22(14) 6_565 6_565 ?
N1 Cd1 N3 85.25(14) 5_666 6_565 ?
O1 Cd1 N3 152.78(13) . 5_666 ?
O1 Cd1 N3 100.22(14) 2_655 5_666 ?
N1 Cd1 N3 85.25(14) 6_565 5_666 ?
N1 Cd1 N3 69.22(14) 5_666 5_666 ?
N3 Cd1 N3 82.8(2) 6_565 5_666 ?
C8 N1 C6 105.7(4) . . ?
C8 N1 Cd1 115.4(3) . 5_666 ?
C6 N1 Cd1 137.2(3) . 5_666 ?
C8 N2 C5 107.4(4) . . ?
C13 N3 C9 117.3(5) . . ?
C13 N3 Cd1 126.2(4) . 5_666 ?
C9 N3 Cd1 116.5(3) . 5_666 ?
C1 O1 Cd1 109.2(3) . . ?
O2 C1 O1 122.5(5) . . ?
O2 C1 C2 118.8(5) . . ?
O1 C1 C2 118.7(4) . . ?
C7 C2 C3 120.4(5) . . ?
C7 C2 C1 119.7(4) . . ?
C3 C2 C1 119.9(4) . . ?
C4 C3 C2 122.0(5) . . ?
C3 C4 C5 117.3(5) . . ?
N2 C5 C6 106.4(4) . . ?
N2 C5 C4 132.7(5) . . ?
C6 C5 C4 121.0(5) . . ?
C7 C6 C5 121.5(4) . . ?
C7 C6 N1 130.2(4) . . ?
C5 C6 N1 108.3(4) . . ?
C6 C7 C2 117.8(5) . . ?
N1 C8 N2 112.3(4) . . ?
N1 C8 C9 122.9(5) . . ?
N2 C8 C9 124.8(5) . . ?
N3 C9 C10 123.0(5) . . ?
N3 C9 C8 114.8(5) . . ?
C10 C9 C8 122.2(5) . . ?
C11 C10 C9 118.8(6) . . ?
C10 C11 C12 119.2(6) . . ?
C11 C12 C13 118.5(6) . . ?
N3 C13 C12 122.9(6) . . ?
O3 C15 C14 116.2(15) . . ?

loop_
_geom_bond_atom_site_label_1
_geom_bond_atom_site_label_2
_geom_bond_distance
_geom_bond_site_symmetry_2
_geom_bond_publ_flag
Cd1 O1 2.288(4) . ?
Cd1 O1 2.288(4) 2_655 ?
Cd1 N1 2.387(4) 6_565 ?
Cd1 N1 2.387(4) 5_666 ?
Cd1 N3 2.457(4) 6_565 ?
Cd1 N3 2.457(4) 5_666 ?
N1 C8 1.311(6) . ?
N1 C6 1.399(6) . ?
N1 Cd1 2.387(4) 5_666 ?
N2 C8 1.351(6) . ?
N2 C5 1.366(6) . ?
N3 C13 1.328(7) . ?
N3 C9 1.346(7) . ?
N3 Cd1 2.457(4) 5_666 ?
O1 C1 1.260(6) . ?
O2 C1 1.249(6) . ?
O3 C15 1.351(14) . ?
C1 C2 1.514(7) . ?
C2 C7 1.387(6) . ?
C2 C3 1.400(7) . ?
C3 C4 1.374(7) . ?
C4 C5 1.397(7) . ?
C5 C6 1.387(6) . ?
C6 C7 1.383(7) . ?
C8 C9 1.468(7) . ?
C9 C10 1.372(7) . ?
C10 C11 1.368(8) . ?
C11 C12 1.371(9) . ?
C12 C13 1.388(9) . ?
C14 C15 1.483(15) . ?
